data_7709630
loop_
_publ_author_name
'Icsel, Ceyda'
'Yilmaz, Veysel T.'
'Ayg\"un, Muhittin'
'Erkisa, merve'
'Ulukaya, Engin'

_publ_section_title
;
 Novel 5-fluorouracil complexes of Zn(II) with pyridine-based ligands as
 potential anticancer agents
;
_journal_name_full 'Dalton Transactions'
_journal_paper_doi 10.1039/D1DT04070G
_journal_year 2022
_chemical_formula_moiety 'C18 H12 F2 N6 O4 Zn'
_chemical_formula_sum 'C18 H12 F2 N6 O4 Zn'
_chemical_formula_weight 479.71
_space_group_crystal_system monoclinic
_space_group_IT_number 15
_space_group_name_Hall '-C 2yc'
_space_group_name_H-M_alt 'C 1 2/c 1'
_atom_sites_solution_hydrogens geom
_atom_sites_solution_primary dual
_audit_creation_date 2021-11-13
_audit_creation_method
;
Olex2 1.3-alpha
(compiled 2020.09.11 svn.r3730fd0d for OlexSys, GUI svn.r6159)
;
_audit_update_record
;
2021-11-26 deposited with the CCDC.	2022-02-28 downloaded from the CCDC.
;
_cell_angle_alpha 90
_cell_angle_beta 111.98(2)
_cell_angle_gamma 90
_cell_formula_units_Z 4
_cell_length_a 16.103(3)
_cell_length_b 8.1870(11)
_cell_length_c 15.934(3)
_cell_measurement_reflns_used 549
_cell_measurement_temperature 150.01(10)
_cell_measurement_theta_max 24.3690
_cell_measurement_theta_min 4.2850
_cell_volume 1948.0(6)
_computing_cell_refinement 'CrysAlisPro 1.171.41.93a (Rigaku OD, 2020)'
_computing_data_collection 'CrysAlisPro 1.171.41.93a (Rigaku OD, 2020)'
_computing_data_reduction 'CrysAlisPro 1.171.41.93a (Rigaku OD, 2020)'
_computing_molecular_graphics 'Olex2 1.3-alpha (Dolomanov et al., 2009)'
_computing_publication_material 'Olex2 1.3-alpha (Dolomanov et al., 2009)'
_computing_structure_refinement 'SHELXL 2018/3 (Sheldrick, 2015)'
_computing_structure_solution 'SHELXT  (Sheldrick, 2015)'
_diffrn_ambient_environment N~2~
_diffrn_ambient_temperature 150.01(10)
_diffrn_detector 'CCD plate'
_diffrn_detector_area_resol_mean 8.0667
_diffrn_detector_type Eos
_diffrn_measured_fraction_theta_full 0.962
_diffrn_measured_fraction_theta_max 0.960
_diffrn_measurement_details
;
List of Runs (angles in degrees, time in seconds):

  # Type    Start    End  Width  t~exp~   \w     \q     \k     \f   Frames
#--------------------------------------------------------------------------
  1  \w     -7.00  96.00   1.00    2.95    --   22.80  57.00  90.00  103
  2  \w    -44.00  44.00   1.00    2.95    --   22.80 -57.00 -60.00   88
  3  \w    -20.00  25.00   1.00    2.95    --  -24.52 -99.00-150.00   45
  4  \w    -66.00 -32.00   1.00    2.95    --  -24.52  37.00-120.00   34
;
_diffrn_measurement_device 'four-circle diffractometer'
_diffrn_measurement_device_type 'Xcalibur, Eos'
_diffrn_measurement_method '\w scans'
_diffrn_orient_matrix_type 'CrysAlisPro convention (1999,Acta A55,543-557)'
_diffrn_orient_matrix_UB_11 0.0319325500
_diffrn_orient_matrix_UB_12 -0.0309442500
_diffrn_orient_matrix_UB_13 -0.0168074000
_diffrn_orient_matrix_UB_21 -0.0027891000
_diffrn_orient_matrix_UB_22 -0.0780691000
_diffrn_orient_matrix_UB_23 0.0181538000
_diffrn_orient_matrix_UB_31 -0.0350886000
_diffrn_orient_matrix_UB_32 -0.0217502000
_diffrn_orient_matrix_UB_33 -0.0410318000
_diffrn_radiation_monochromator graphite
_diffrn_radiation_probe x-ray
_diffrn_radiation_type 'Mo K\a'
_diffrn_radiation_wavelength 0.71073
_diffrn_reflns_av_R_equivalents 0.1099
_diffrn_reflns_av_unetI/netI 0.1963
_diffrn_reflns_Laue_measured_fraction_full 0.962
_diffrn_reflns_Laue_measured_fraction_max 0.960
_diffrn_reflns_limit_h_max 17
_diffrn_reflns_limit_h_min -19
_diffrn_reflns_limit_k_max 9
_diffrn_reflns_limit_k_min -6
_diffrn_reflns_limit_l_max 17
_diffrn_reflns_limit_l_min -19
_diffrn_reflns_number 3449
_diffrn_reflns_point_group_measured_fraction_full 0.962
_diffrn_reflns_point_group_measured_fraction_max 0.960
_diffrn_reflns_theta_full 25.242
_diffrn_reflns_theta_max 25.674
_diffrn_reflns_theta_min 3.371
_diffrn_source 'fine-focus sealed X-ray tube'
_diffrn_source_type 'Enhance (Mo) X-ray Source'
_exptl_absorpt_coefficient_mu 1.319
_exptl_absorpt_correction_T_max 0.889
_exptl_absorpt_correction_T_min 0.745
_exptl_absorpt_correction_type analytical
_exptl_absorpt_process_details
;
CrysAlisPro 1.171.41.93a (Rigaku Oxford Diffraction, 2020)
Analytical numeric absorption correction using a multifaceted crystal
model based on expressions derived by R.C. Clark & J.S. Reid.
(Clark, R. C. & Reid, J. S. (1995). Acta Cryst. A51, 887-897)
Empirical absorption correction using spherical harmonics,
implemented in SCALE3 ABSPACK scaling algorithm.
;
_exptl_crystal_colour colourless
_exptl_crystal_colour_primary colourless
_exptl_crystal_density_diffrn 1.636
_exptl_crystal_description prism
_exptl_crystal_F_000 968
_exptl_crystal_size_max 0.356
_exptl_crystal_size_mid 0.191
_exptl_crystal_size_min 0.116
_refine_diff_density_max 1.202
_refine_diff_density_min -0.854
_refine_diff_density_rms 0.122
_refine_ls_extinction_method none
_refine_ls_goodness_of_fit_ref 1.009
_refine_ls_hydrogen_treatment constr
_refine_ls_matrix_type full
_refine_ls_number_parameters 141
_refine_ls_number_reflns 1758
_refine_ls_number_restraints 3
_refine_ls_restrained_S_all 1.010
_refine_ls_R_factor_all 0.1458
_refine_ls_R_factor_gt 0.0639
_refine_ls_shift/su_max 0.000
_refine_ls_shift/su_mean 0.000
_refine_ls_structure_factor_coef Fsqd
_refine_ls_weighting_details 'w=1/[\s^2^(Fo^2^)+(0.0492P)^2^] where P=(Fo^2^+2Fc^2^)/3'
_refine_ls_weighting_scheme calc
_refine_ls_wR_factor_gt 0.1178
_refine_ls_wR_factor_ref 0.1545
_reflns_Friedel_coverage 0.000
_reflns_number_gt 1037
_reflns_number_total 1758
_reflns_threshold_expression 'I > 2\s(I)'
_cod_data_source_file d1dt04070g2.cif
_cod_data_source_block Compound_I
_cod_original_cell_volume 1948.1(7)
_cod_original_sg_symbol_H-M 'C 2/c'
_cod_database_code 7709630
_shelx_shelxl_version_number 2018/3
_chemical_oxdiff_formula 'C18 H12 F2 N6 O4 Zn'
_shelx_space_group_comment
;
The symmetry employed for this shelxl refinement is uniquely defined
by the following loop, which should always be used as a source of
symmetry information in preference to the above space-group names.
They are only intended as comments.
;
_reflns_odcompleteness_completeness 95.23
_reflns_odcompleteness_iscentric 1
_reflns_odcompleteness_theta 25.63
_olex2_refinement_description
;
1. Fixed Uiso
 At 1.2 times of:
  All C(H) groups, All N(H) groups
2. Rigid body (RIGU) restrains
 N1, C1
 with sigma for 1-2 distances of 0.004 and sigma for 1-3 distances of 0.004
3.a Aromatic/amide H refined with riding coordinates:
 N3(H3), C1(H1), C2(H2), C3(H3A), C4(H4), C8(H8)
;
_olex2_date_sample_data_collection 2021-11-13
_olex2_submission_special_instructions 'No special instructions were received'
_oxdiff_exptl_absorpt_empirical_details
;
Empirical correction (ABSPACK) includes:
- Absorption correction using spherical harmonics
- Frame scaling
;
_oxdiff_exptl_absorpt_empirical_full_max 170.881
_oxdiff_exptl_absorpt_empirical_full_min 0.313

loop_
_space_group_symop_operation_xyz
'x, y, z'
'-x, y, -z+1/2'
'x+1/2, y+1/2, z'
'-x+1/2, y+1/2, -z+1/2'
'-x, -y, -z'
'x, -y, z-1/2'
'-x+1/2, -y+1/2, -z'
'x+1/2, -y+1/2, z-1/2'

loop_
_atom_site_label
_atom_site_type_symbol
_atom_site_fract_x
_atom_site_fract_y
_atom_site_fract_z
_atom_site_U_iso_or_equiv
_atom_site_adp_type
_atom_site_occupancy
_atom_site_site_symmetry_order
_atom_site_calc_flag
_atom_site_refinement_flags_posn
_atom_site_refinement_flags_adp
_atom_site_refinement_flags_occupancy
_atom_site_disorder_assembly
_atom_site_disorder_group
Zn1 Zn 0.500000 0.25678(14) 0.250000 0.0261(4) Uani 1 2 d S T P . .
F1 F 0.1940(3) -0.0583(7) 0.2042(3) 0.0786(18) Uani 1 1 d . . . . .
O1 O 0.5234(3) 0.1121(6) 0.4199(3) 0.0393(13) Uani 1 1 d . . . . .
O2 O 0.3011(3) 0.1242(6) 0.1420(3) 0.0402(13) Uani 1 1 d . . . . .
N1 N 0.5582(3) 0.4495(6) 0.3360(3) 0.0260(13) Uani 1 1 d . . . . .
N2 N 0.4133(3) 0.1218(6) 0.2803(3) 0.0256(13) Uani 1 1 d . . . . .
N3 N 0.3937(4) -0.0222(7) 0.3998(4) 0.0431(17) Uani 1 1 d . . . . .
H3 H 0.414455 -0.053488 0.455405 0.052 Uiso 1 1 calc R U . . .
C1 C 0.6154(4) 0.4393(8) 0.4218(4) 0.0307(17) Uani 1 1 d . . . . .
H1 H 0.631707 0.336684 0.447764 0.037 Uiso 1 1 calc R U . . .
C2 C 0.6513(5) 0.5764(9) 0.4734(5) 0.046(2) Uani 1 1 d . . . . .
H2 H 0.691384 0.566962 0.532985 0.055 Uiso 1 1 calc R U . . .
C3 C 0.6257(5) 0.7283(9) 0.4336(4) 0.047(2) Uani 1 1 d . . . . .
H3A H 0.648366 0.822974 0.466470 0.056 Uiso 1 1 calc R U . . .
C4 C 0.5670(5) 0.7383(9) 0.3460(4) 0.0415(19) Uani 1 1 d . . . . .
H4 H 0.550643 0.839970 0.318871 0.050 Uiso 1 1 calc R U . . .
C5 C 0.5320(4) 0.5985(8) 0.2975(4) 0.0263(16) Uani 1 1 d . . . . .
C6 C 0.3298(5) 0.0793(8) 0.2217(4) 0.0335(17) Uani 1 1 d . . . . .
C7 C 0.2775(5) -0.0153(10) 0.2604(5) 0.045(2) Uani 1 1 d . . . . .
C8 C 0.3085(6) -0.0670(11) 0.3450(5) 0.056(2) Uani 1 1 d . . . . .
H8 H 0.273668 -0.131970 0.366740 0.067 Uiso 1 1 calc R U . . .
C9 C 0.4462(5) 0.0710(8) 0.3683(5) 0.0347(18) Uani 1 1 d . . . . .

loop_
_atom_site_aniso_label
_atom_site_aniso_U_11
_atom_site_aniso_U_22
_atom_site_aniso_U_33
_atom_site_aniso_U_23
_atom_site_aniso_U_13
_atom_site_aniso_U_12
Zn1 0.0360(8) 0.0102(5) 0.0331(6) 0.000 0.0138(5) 0.000
F1 0.053(3) 0.121(5) 0.052(3) 0.012(3) 0.008(2) -0.047(3)
O1 0.045(3) 0.030(3) 0.045(3) 0.004(2) 0.019(3) -0.014(3)
O2 0.048(3) 0.040(3) 0.031(3) 0.000(2) 0.013(2) -0.003(3)
N1 0.032(4) 0.017(3) 0.029(3) 0.001(2) 0.012(2) -0.003(3)
N2 0.028(4) 0.019(3) 0.025(3) -0.006(2) 0.005(2) -0.004(3)
N3 0.054(5) 0.042(4) 0.036(3) 0.006(3) 0.021(3) -0.012(4)
C1 0.033(4) 0.026(4) 0.019(3) 0.001(3) -0.007(3) -0.003(3)
C2 0.060(6) 0.037(5) 0.032(4) -0.006(3) 0.007(4) -0.005(4)
C3 0.056(5) 0.032(5) 0.037(4) -0.010(4) 0.000(3) -0.005(4)
C4 0.060(5) 0.013(4) 0.042(4) -0.002(3) 0.009(3) 0.002(4)
C5 0.035(5) 0.016(4) 0.028(3) 0.000(3) 0.013(3) -0.002(3)
C6 0.039(5) 0.028(4) 0.033(4) -0.005(3) 0.013(3) -0.006(4)
C7 0.033(5) 0.059(6) 0.041(4) -0.007(4) 0.012(4) -0.025(5)
C8 0.062(7) 0.061(6) 0.050(5) -0.005(4) 0.027(4) -0.034(5)
C9 0.043(6) 0.018(4) 0.049(4) -0.004(3) 0.024(4) -0.003(4)

loop_
_atom_type_symbol
_atom_type_description
_atom_type_scat_dispersion_real
_atom_type_scat_dispersion_imag
_atom_type_scat_source
C C 0.0033 0.0016 'International Tables Vol C Tables 4.2.6.8 and 6.1.1.4'
H H 0.0000 0.0000 'International Tables Vol C Tables 4.2.6.8 and 6.1.1.4'
F F 0.0171 0.0103 'International Tables Vol C Tables 4.2.6.8 and 6.1.1.4'
N N 0.0061 0.0033 'International Tables Vol C Tables 4.2.6.8 and 6.1.1.4'
O O 0.0106 0.0060 'International Tables Vol C Tables 4.2.6.8 and 6.1.1.4'
Zn Zn 0.2839 1.4301 'International Tables Vol C Tables 4.2.6.8 and 6.1.1.4'

loop_
_exptl_crystal_face_index_h
_exptl_crystal_face_index_k
_exptl_crystal_face_index_l
_exptl_crystal_face_perp_dist
1 11 -5 0.0987
-10 -3 -14 0.1033
10 3 14 0.1033
-21 -1 2 0.0371
-18 4 -4 0.0672
-15 9 8 0.1082
16 8 -10 0.0866
23 0 -8 0.0565
17 -8 -5 0.0779
17 -3 6 0.0722
-1 -11 5 0.0902
-16 -8 3 0.0705
-19 1 -4 0.0469

loop_
_geom_angle_atom_site_label_1
_geom_angle_atom_site_label_2
_geom_angle_atom_site_label_3
_geom_angle
_geom_angle_site_symmetry_1
_geom_angle_site_symmetry_3
_geom_angle_publ_flag
N1 Zn1 N1 80.7(3) 2_655 . ?
N2 Zn1 N1 113.7(2) . 2_655 ?
N2 Zn1 N1 113.7(2) 2_655 . ?
N2 Zn1 N1 116.75(19) 2_655 2_655 ?
N2 Zn1 N1 116.75(19) . . ?
N2 Zn1 N2 112.0(3) 2_655 . ?
C1 N1 Zn1 126.8(4) . . ?
C1 N1 C5 119.8(5) . . ?
C5 N1 Zn1 113.4(4) . . ?
C6 N2 Zn1 125.4(4) . . ?
C6 N2 C9 122.1(6) . . ?
C9 N2 Zn1 112.5(4) . . ?
C8 N3 H3 119.2 . . ?
C9 N3 H3 119.2 . . ?
C9 N3 C8 121.6(6) . . ?
N1 C1 H1 118.9 . . ?
N1 C1 C2 122.2(6) . . ?
C2 C1 H1 118.9 . . ?
C1 C2 H2 121.0 . . ?
C1 C2 C3 118.0(6) . . ?
C3 C2 H2 121.0 . . ?
C2 C3 H3A 120.2 . . ?
C4 C3 C2 119.7(7) . . ?
C4 C3 H3A 120.2 . . ?
C3 C4 H4 119.8 . . ?
C3 C4 C5 120.4(7) . . ?
C5 C4 H4 119.8 . . ?
N1 C5 C4 119.9(6) . . ?
N1 C5 C5 116.2(3) . 2_655 ?
C4 C5 C5 123.8(4) . 2_655 ?
O2 C6 N2 121.6(6) . . ?
O2 C6 C7 123.1(6) . . ?
N2 C6 C7 115.3(6) . . ?
F1 C7 C6 116.9(6) . . ?
C8 C7 F1 119.6(7) . . ?
C8 C7 C6 123.4(7) . . ?
N3 C8 H8 120.9 . . ?
C7 C8 N3 118.1(7) . . ?
C7 C8 H8 120.9 . . ?
O1 C9 N2 120.0(6) . . ?
O1 C9 N3 120.5(6) . . ?
N2 C9 N3 119.4(7) . . ?

loop_
_geom_bond_atom_site_label_1
_geom_bond_atom_site_label_2
_geom_bond_distance
_geom_bond_site_symmetry_2
_geom_bond_publ_flag
Zn1 N1 2.070(5) . ?
Zn1 N1 2.070(5) 2_655 ?
Zn1 N2 1.978(5) . ?
Zn1 N2 1.978(5) 2_655 ?
F1 C7 1.354(7) . ?
O1 C9 1.252(7) . ?
O2 C6 1.233(7) . ?
N1 C1 1.335(7) . ?
N1 C5 1.360(8) . ?
N2 C6 1.364(8) . ?
N2 C9 1.365(8) . ?
N3 H3 0.8600 . ?
N3 C8 1.371(8) . ?
N3 C9 1.367(9) . ?
C1 H1 0.9300 . ?
C1 C2 1.383(9) . ?
C2 H2 0.9300 . ?
C2 C3 1.387(10) . ?
C3 H3A 0.9300 . ?
C3 C4 1.363(8) . ?
C4 H4 0.9300 . ?
C4 C5 1.378(9) . ?
C5 C5 1.479(11) 2_655 ?
C6 C7 1.442(9) . ?
C7 C8 1.320(10) . ?
C8 H8 0.9300 . ?

loop_
_geom_hbond_atom_site_label_D
_geom_hbond_atom_site_label_H
_geom_hbond_atom_site_label_A
_geom_hbond_distance_DH
_geom_hbond_distance_HA
_geom_hbond_distance_DA
_geom_hbond_angle_DHA
_geom_hbond_site_symmetry_A
_geom_hbond_publ_flag
N3 H3 O1 0.86 1.92 2.776(7) 172.1 5_656 yes

loop_
_geom_torsion_atom_site_label_1
_geom_torsion_atom_site_label_2
_geom_torsion_atom_site_label_3
_geom_torsion_atom_site_label_4
_geom_torsion
_geom_torsion_site_symmetry_1
_geom_torsion_site_symmetry_2
_geom_torsion_site_symmetry_3
_geom_torsion_site_symmetry_4
_geom_torsion_publ_flag
Zn1 N1 C1 C2 179.3(6) . . . . ?
Zn1 N1 C5 C4 -178.3(5) . . . . ?
Zn1 N1 C5 C5 -0.4(9) . . . 2_655 ?
Zn1 N2 C6 O2 -0.1(9) . . . . ?
Zn1 N2 C6 C7 -177.9(5) . . . . ?
Zn1 N2 C9 O1 0.6(8) . . . . ?
Zn1 N2 C9 N3 179.3(5) . . . . ?
F1 C7 C8 N3 179.5(7) . . . . ?
O2 C6 C7 F1 1.7(11) . . . . ?
O2 C6 C7 C8 178.3(8) . . . . ?
N1 C1 C2 C3 0.4(12) . . . . ?
N2 C6 C7 F1 179.4(6) . . . . ?
N2 C6 C7 C8 -3.9(12) . . . . ?
C1 N1 C5 C4 2.4(10) . . . . ?
C1 N1 C5 C5 -179.7(7) . . . 2_655 ?
C1 C2 C3 C4 -0.2(13) . . . . ?
C2 C3 C4 C5 1.2(12) . . . . ?
C3 C4 C5 N1 -2.3(11) . . . . ?
C3 C4 C5 C5 180.0(8) . . . 2_655 ?
C5 N1 C1 C2 -1.5(10) . . . . ?
C6 N2 C9 O1 179.7(6) . . . . ?
C6 N2 C9 N3 -1.6(10) . . . . ?
C6 C7 C8 N3 2.9(13) . . . . ?
C8 N3 C9 O1 179.2(7) . . . . ?
C8 N3 C9 N2 0.4(10) . . . . ?
C9 N2 C6 O2 -179.1(6) . . . . ?
C9 N2 C6 C7 3.1(9) . . . . ?
C9 N3 C8 C7 -1.1(12) . . . . ?

loop_
_exptl_oxdiff_crystal_face_indexfrac_h
_exptl_oxdiff_crystal_face_indexfrac_k
_exptl_oxdiff_crystal_face_indexfrac_l
_exptl_oxdiff_crystal_face_x
_exptl_oxdiff_crystal_face_y
_exptl_oxdiff_crystal_face_z
0.9767 11.2285 -4.9822 -0.2325 -0.9698 -0.0741
-10.2358 -3.1824 -13.9237 0.0056 0.0242 0.9997
10.2358 3.1824 13.9237 -0.0056 -0.0242 -0.9997
-21.4904 -0.9758 1.5075 -0.6814 0.1635 0.7134
-17.7437 3.9197 -4.2915 -0.6158 -0.3344 0.7134
-14.9955 8.5301 8.0828 -0.8787 -0.4774 0.0090
16.2306 7.7066 -10.3283 0.4534 -0.8344 -0.3133
22.6731 0.0371 -7.5855 0.8504 -0.2038 -0.4851
16.9472 -7.5901 -4.5307 0.8522 0.4630 -0.2437
17.4149 -3.2710 5.5136 0.5647 0.3069 -0.7662
-0.6831 -11.1639 5.3966 0.2329 0.9714 0.0454
-15.7877 -8.1892 3.4984 -0.3095 0.7469 0.5885
-19.0931 1.1239 -3.9965 -0.5773 -0.1070 0.8095
